data_1508815
loop_
_publ_author_name
'Storkey, Corin'
'Pattison, David I.'
'White, Jonathan M.'
'Schiesser, Carl H.'
'Davies, Michael J.'

_publ_section_title
;
 Preventing protein oxidation with sugars: scavenging of hypohalous acids
 by 5-selenopyranose and 4-selenofuranose derivatives.
;
_journal_issue 11
_journal_name_full 'Chemical research in toxicology'
_journal_page_first 2589
_journal_page_last 2599
_journal_paper_doi 10.1021/tx3003593
_journal_volume 25
_journal_year 2012
_chemical_formula_sum 'C6 H12 O4 Se'
_chemical_formula_weight 227.12
_chemical_name_systematic
;
 ?
;
_space_group_IT_number 19
_symmetry_cell_setting orthorhombic
_symmetry_space_group_name_Hall 'P 2ac 2ab'
_symmetry_space_group_name_H-M 'P 21 21 21'
_atom_sites_solution_hydrogens geom
_atom_sites_solution_primary direct
_atom_sites_solution_secondary difmap
_audit_creation_method SHELXL-97
_cell_angle_alpha 90.00
_cell_angle_beta 90.00
_cell_angle_gamma 90.00
_cell_formula_units_Z 4
_cell_length_a 5.3129(2)
_cell_length_b 9.0940(3)
_cell_length_c 16.9173(5)
_cell_measurement_reflns_used 1521
_cell_measurement_temperature 130.0(2)
_cell_measurement_theta_max 73.5141
_cell_measurement_theta_min 4.8576
_cell_volume 817.37(5)
_computing_cell_refinement
;
CrysAlisPro, Agilent Technologies,
Version 1.171.35.19 (release 27-10-2011 CrysAlis171 .NET)
(compiled Oct 27 2011,15:02:11)
;
_computing_data_collection
;
CrysAlisPro, Agilent Technologies,
Version 1.171.35.19 (release 27-10-2011 CrysAlis171 .NET)
(compiled Oct 27 2011,15:02:11)
;
_computing_data_reduction
;
CrysAlisPro, Agilent Technologies,
Version 1.171.35.19 (release 27-10-2011 CrysAlis171 .NET)
(compiled Oct 27 2011,15:02:11)
;
_computing_structure_refinement 'SHELXL-97 (Sheldrick, 1997)'
_diffrn_ambient_temperature 130.0(2)
_diffrn_measured_fraction_theta_full 0.998
_diffrn_measured_fraction_theta_max 0.998
_diffrn_measurement_device_type 'SuperNova, Dual, Cu at zero, Atlas'
_diffrn_measurement_method '\w scans'
_diffrn_radiation_monochromator mirror
_diffrn_radiation_source 'SuperNova (Cu) X-ray Source'
_diffrn_radiation_type 'Cu K\a'
_diffrn_radiation_wavelength 1.5418
_diffrn_reflns_av_R_equivalents 0.0168
_diffrn_reflns_av_sigmaI/netI 0.0187
_diffrn_reflns_limit_h_max 6
_diffrn_reflns_limit_h_min -6
_diffrn_reflns_limit_k_max 10
_diffrn_reflns_limit_k_min -9
_diffrn_reflns_limit_l_max 20
_diffrn_reflns_limit_l_min -11
_diffrn_reflns_number 2803
_diffrn_reflns_theta_full 67.41
_diffrn_reflns_theta_max 67.41
_diffrn_reflns_theta_min 5.23
_exptl_absorpt_coefficient_mu 6.001
_exptl_absorpt_correction_T_max 1.00000
_exptl_absorpt_correction_T_min 0.85455
_exptl_absorpt_correction_type multi-scan
_exptl_absorpt_process_details
;
CrysAlisPro, Agilent Technologies,
Version 1.171.35.19 (release 27-10-2011 CrysAlis171 .NET)
(compiled Oct 27 2011,15:02:11)
Empirical absorption correction using spherical harmonics,
 implemented in SCALE3 ABSPACK scaling algorithm.
;
_exptl_crystal_colour colourless
_exptl_crystal_density_diffrn 1.846
_exptl_crystal_density_method 'not measured'
_exptl_crystal_description BLOCK
_exptl_crystal_F_000 456
_exptl_crystal_size_max 0.2781
_exptl_crystal_size_mid 0.2342
_exptl_crystal_size_min 0.1782
_refine_diff_density_max 0.348
_refine_diff_density_min -0.372
_refine_diff_density_rms 0.074
_refine_ls_abs_structure_details 'Flack H D (1983), Acta Cryst. A39, 876-881'
_refine_ls_abs_structure_Flack 0.04(4)
_refine_ls_extinction_method none
_refine_ls_goodness_of_fit_ref 1.119
_refine_ls_hydrogen_treatment mixed
_refine_ls_matrix_type full
_refine_ls_number_parameters 110
_refine_ls_number_reflns 1463
_refine_ls_number_restraints 0
_refine_ls_restrained_S_all 1.119
_refine_ls_R_factor_all 0.0247
_refine_ls_R_factor_gt 0.0247
_refine_ls_shift/su_max 0.001
_refine_ls_shift/su_mean 0.000
_refine_ls_structure_factor_coef Fsqd
_refine_ls_weighting_details 'calc w=1/[\s^2^(Fo^2^)+(0.0321P)^2^+1.2917P] where P=(Fo^2^+2Fc^2^)/3'
_refine_ls_weighting_scheme calc
_refine_ls_wR_factor_gt 0.0650
_refine_ls_wR_factor_ref 0.0650
_reflns_number_gt 1460
_reflns_number_total 1463
_reflns_threshold_expression >2sigma(I)
_cod_data_source_file tx3003593_si_002.cif
_cod_data_source_block shelxl
_cod_database_code 1508815

loop_
_symmetry_equiv_pos_as_xyz
'x, y, z'
'-x+1/2, -y, z+1/2'
'x+1/2, -y+1/2, -z'
'-x, y+1/2, -z+1/2'

loop_
_atom_site_label
_atom_site_type_symbol
_atom_site_fract_x
_atom_site_fract_y
_atom_site_fract_z
_atom_site_U_iso_or_equiv
_atom_site_adp_type
_atom_site_occupancy
_atom_site_symmetry_multiplicity
_atom_site_calc_flag
_atom_site_refinement_flags
Se Se 0.23805(7) 0.18692(3) 0.433309(17) 0.01480(12) Uani 1 1 d .
O2 O 0.7284(6) -0.1323(2) 0.36183(14) 0.0147(5) Uani 1 1 d .
O1 O 0.2212(5) -0.1740(3) 0.41327(14) 0.0149(5) Uani 1 1 d .
O4 O 0.6656(5) 0.1044(3) 0.18586(14) 0.0190(6) Uani 1 1 d .
H4 H 0.6117 0.0205 0.1913 0.029 Uiso 1 1 calc R
O3 O 0.4787(5) 0.3203(3) 0.28766(14) 0.0190(5) Uani 1 1 d .
H3 H 0.4354 0.2988 0.2426 0.028 Uiso 1 1 calc R
C6 C 0.8050(7) 0.1456(4) 0.2547(2) 0.0184(8) Uani 1 1 d .
H6A H 0.9272 0.2205 0.2407 0.022 Uiso 1 1 calc R
H6B H 0.8961 0.0608 0.2745 0.022 Uiso 1 1 calc R
C1 C 0.2709(8) 0.0197(3) 0.50720(18) 0.0164(7) Uani 1 1 d .
H1A H 0.3685 0.0478 0.5533 0.020 Uiso 1 1 calc R
H1B H 0.1066 -0.0138 0.5245 0.020 Uiso 1 1 calc R
C2 C 0.4047(7) -0.0997(4) 0.4610(2) 0.0143(7) Uani 1 1 d .
H2 H 0.4858 -0.1692 0.4972 0.017 Uiso 1 1 calc R
C5 C 0.6330(7) 0.2045(4) 0.3194(2) 0.0154(7) Uani 1 1 d .
H5 H 0.7394 0.2471 0.3608 0.019 Uiso 1 1 calc R
C4 C 0.4658(6) 0.0889(4) 0.35763(19) 0.0118(7) Uani 1 1 d .
H4A H 0.3665 0.0389 0.3169 0.014 Uiso 1 1 calc R
C3 C 0.6012(6) -0.0254(4) 0.40895(19) 0.0124(7) Uani 1 1 d .
H3A H 0.7242 0.0247 0.4427 0.015 Uiso 1 1 calc R
H1C H 0.261(11) -0.234(5) 0.393(3) 0.025(13) Uiso 1 1 d .
H2C H 0.853(9) -0.148(5) 0.379(3) 0.019(12) Uiso 1 1 d .

loop_
_atom_site_aniso_label
_atom_site_aniso_U_11
_atom_site_aniso_U_22
_atom_site_aniso_U_33
_atom_site_aniso_U_23
_atom_site_aniso_U_13
_atom_site_aniso_U_12
Se 0.01568(18) 0.01282(18) 0.01591(18) -0.00267(12) -0.00141(17) 0.00421(16)
O2 0.0105(13) 0.0156(11) 0.0179(11) -0.0035(8) -0.0025(12) 0.0049(11)
O1 0.0147(12) 0.0117(10) 0.0182(10) -0.0038(9) 0.0018(9) 0.0012(12)
O4 0.0293(15) 0.0116(11) 0.0161(11) 0.0017(9) -0.0006(10) -0.0054(10)
O3 0.0322(14) 0.0103(11) 0.0145(11) 0.0024(10) -0.0043(10) 0.0049(12)
C6 0.016(2) 0.0178(17) 0.0214(16) 0.0058(13) -0.0012(14) -0.0039(13)
C1 0.0201(17) 0.0173(15) 0.0117(13) -0.0013(11) 0.0008(16) 0.0000(17)
C2 0.0157(17) 0.0125(16) 0.0149(15) 0.0028(13) -0.0021(13) 0.0016(14)
C5 0.0176(16) 0.0117(16) 0.0170(16) 0.0017(13) -0.0040(13) -0.0004(14)
C4 0.0135(16) 0.0106(16) 0.0114(14) 0.0006(12) -0.0007(13) 0.0028(13)
C3 0.0136(17) 0.0095(15) 0.0143(15) -0.0010(13) -0.0046(13) 0.0023(13)

loop_
_atom_type_symbol
_atom_type_description
_atom_type_scat_dispersion_real
_atom_type_scat_dispersion_imag
_atom_type_scat_source
C C 0.0181 0.0091 'International Tables Vol C Tables 4.2.6.8 and 6.1.1.4'
H H 0.0000 0.0000 'International Tables Vol C Tables 4.2.6.8 and 6.1.1.4'
O O 0.0492 0.0322 'International Tables Vol C Tables 4.2.6.8 and 6.1.1.4'
Se Se -0.7943 1.1372 'International Tables Vol C Tables 4.2.6.8 and 6.1.1.4'

loop_
_geom_angle_atom_site_label_1
_geom_angle_atom_site_label_2
_geom_angle_atom_site_label_3
_geom_angle
C4 Se C1 90.50(14)
O4 C6 C5 111.5(3)
C2 C1 Se 105.5(2)
O1 C2 C1 108.0(3)
O1 C2 C3 110.5(3)
C1 C2 C3 107.6(3)
O3 C5 C4 109.4(3)
O3 C5 C6 109.3(3)
C4 C5 C6 114.4(3)
C5 C4 C3 115.8(3)
C5 C4 Se 108.8(2)
C3 C4 Se 103.1(2)
O2 C3 C2 110.2(3)
O2 C3 C4 111.6(3)
C2 C3 C4 107.8(3)

loop_
_geom_bond_atom_site_label_1
_geom_bond_atom_site_label_2
_geom_bond_distance
Se C4 1.974(3)
Se C1 1.976(3)
O2 C3 1.427(4)
O1 C2 1.435(4)
O4 C6 1.431(4)
O3 C5 1.438(4)
C6 C5 1.523(5)
C1 C2 1.515(5)
C2 C3 1.524(5)
C5 C4 1.521(5)
C4 C3 1.534(4)

loop_
_cod_related_entry_id
_cod_related_entry_database
_cod_related_entry_code
1 ChemSpider 30652086
